data_2242661
loop_
_publ_author_name
'Ohba, Shigeru'
'Tsuchimoto, Masanobu'
'Kurachi, Saeko'

_publ_section_title
;
 Investigation of solid-state photochemical nitro--nitrito linkage
 isomerization: crystal structures of
 <i>trans</i>-bis(ethylenediamine)(isothiocyanato)nitritocobalt(III)
 salts: thiocyanate, chloride monohydrate, and
 perchlorate--thiocyanate(0.75/0.25)
;
_journal_issue 10
_journal_name_full 'Acta Crystallographica Section E'
_journal_page_first 1526
_journal_page_last 1531
_journal_paper_doi 10.1107/S2056989018013634
_journal_volume 74
_journal_year 2018
_chemical_formula_iupac '[Co (C N S) (N O2) (C2 H8 N2)2] (C N S)'
_chemical_formula_moiety 'C5 H16 Co N6 O2 S +, C N S -'
_chemical_formula_structural '[Co (N O2) (C N S) (C2 H8 N2)2]  (C N S)'
_chemical_formula_sum 'C6 H16 Co N7 O2 S2'
_chemical_formula_weight 341.31
_chemical_name_systematic
;
<i>trans</i>-Bis(ethylenediamine)(isothiocyanato)nitritocobalt(III)
thiocyanate
;
_space_group_crystal_system monoclinic
_space_group_IT_number 15
_space_group_name_Hall '-C 2yc'
_space_group_name_H-M_alt 'C 1 2/c 1'
_symmetry_space_group_name_Hall '-C 2yc'
_symmetry_space_group_name_H-M 'C 1 2/c 1'
_atom_sites_solution_hydrogens geom
_atom_sites_solution_primary direct
_audit_creation_method SHELXL-2014/7
_cell_angle_alpha 90
_cell_angle_beta 110.2599(13)
_cell_angle_gamma 90
_cell_formula_units_Z 8
_cell_length_a 16.3222(7)
_cell_length_b 16.0137(6)
_cell_length_c 11.1284(4)
_cell_measurement_reflns_used 9404
_cell_measurement_temperature 299
_cell_measurement_theta_max 27.91
_cell_measurement_theta_min 2.54
_cell_volume 2728.77(19)
_computing_cell_refinement
;
SAINT (Bruker, 2016)
;
_computing_data_collection
;
APEX3 (Bruker, 2016)
;
_computing_data_reduction
;
SAINT (Bruker, 2016)
;
_computing_molecular_graphics
;
Mercury (Macrae <i>et al.</i>, 2008) and CAVITY (Ohashi <i>et al.</i>,
1981)
;
_computing_publication_material
;
SHELXL2014 (Sheldrick, 2015b) and publCIF (Westrip, 2010)
;
_computing_structure_refinement
;
SHELXL2014  (Sheldrick, 2015b)
;
_computing_structure_solution
;
SHELXT (Sheldrick, 2015a)
;
_diffrn_ambient_temperature 299
_diffrn_measured_fraction_theta_full 0.977
_diffrn_measured_fraction_theta_max 0.969
_diffrn_measurement_device_type 'Bruker D8 VENTURE'
_diffrn_measurement_method '\f and \w scans'
_diffrn_radiation_type MoK\a
_diffrn_radiation_wavelength 0.71073
_diffrn_reflns_av_R_equivalents 0.0229
_diffrn_reflns_av_unetI/netI 0.0230
_diffrn_reflns_limit_h_max 17
_diffrn_reflns_limit_h_min -21
_diffrn_reflns_limit_k_max 21
_diffrn_reflns_limit_k_min -19
_diffrn_reflns_limit_l_max 14
_diffrn_reflns_limit_l_min -14
_diffrn_reflns_number 14627
_diffrn_reflns_theta_full 25.000
_diffrn_reflns_theta_max 27.911
_diffrn_reflns_theta_min 2.323
_diffrn_standards_number 0
_exptl_absorpt_coefficient_mu 1.570
_exptl_absorpt_correction_T_max 0.74299
_exptl_absorpt_correction_T_min 0.66703
_exptl_absorpt_correction_type integration
_exptl_absorpt_process_details
;
(SADABS; Bruker, 2016)
;
_exptl_crystal_colour orange-red
_exptl_crystal_density_diffrn 1.662
_exptl_crystal_density_meas 1.65(2)
_exptl_crystal_density_method flotation
_exptl_crystal_description prism
_exptl_crystal_F_000 1408
_exptl_crystal_size_max 0.250
_exptl_crystal_size_mid 0.250
_exptl_crystal_size_min 0.200
_refine_diff_density_max 0.985
_refine_diff_density_min -0.917
_refine_ls_extinction_coef 0.0080(10)
_refine_ls_extinction_expression Fc^*^=kFc[1+0.001xFc^2^\l^3^/sin(2\q)]^-1/4^
_refine_ls_extinction_method
;
SHELXL2014 (Sheldrick, 2015b)
;
_refine_ls_goodness_of_fit_ref 1.057
_refine_ls_hydrogen_treatment constr
_refine_ls_matrix_type full
_refine_ls_number_parameters 179
_refine_ls_number_reflns 3166
_refine_ls_number_restraints 18
_refine_ls_restrained_S_all 1.055
_refine_ls_R_factor_all 0.0571
_refine_ls_R_factor_gt 0.0481
_refine_ls_shift/su_max 0.004
_refine_ls_shift/su_mean 0.000
_refine_ls_structure_factor_coef Fsqd
_refine_ls_weighting_details 'w=1/[\s^2^(Fo^2^)+(0.1131P)^2^+7.7542P] where P=(Fo^2^+2Fc^2^)/3'
_refine_ls_weighting_scheme calc
_refine_ls_wR_factor_gt 0.1386
_refine_ls_wR_factor_ref 0.1730
_reflns_number_gt 2845
_reflns_number_total 3166
_reflns_threshold_expression 'I > 2\s(I)'
_cod_data_source_file hb7774sup1.cif
_cod_data_source_block I
_cod_database_code 2242661
_shelx_space_group_comment
;
The symmetry employed for this shelxl refinement is uniquely defined
by the following loop, which should always be used as a source of
symmetry information in preference to the above space-group names.
They are only intended as comments.
;
_shelx_estimated_absorpt_t_min 0.695
_shelx_estimated_absorpt_t_max 0.744

loop_
_space_group_symop_operation_xyz
'x, y, z'
'-x, y, -z+1/2'
'x+1/2, y+1/2, z'
'-x+1/2, y+1/2, -z+1/2'
'-x, -y, -z'
'x, -y, z-1/2'
'-x+1/2, -y+1/2, -z'
'x+1/2, -y+1/2, z-1/2'

loop_
_atom_site_type_symbol
_atom_site_label
_atom_site_fract_x
_atom_site_fract_y
_atom_site_fract_z
_atom_site_U_iso_or_equiv
_atom_site_adp_type
_atom_site_calc_flag
_atom_site_occupancy
_atom_site_disorder_assembly
_atom_site_disorder_group
Co Co1 0.24789(3) 0.11825(3) 0.23306(4) 0.0283(2) Uani d 1 . .
S S2 0.16608(6) 0.13940(6) 0.59617(8) 0.0395(3) Uani d 1 . .
S S3 0.4182(2) 0.1460(3) 0.6750(5) 0.0699(8) Uani d 0.5 A -1
S S4 0.4754(2) 0.45097(14) 0.2044(3) 0.0701(8) Uani d 0.5 B -1
O O5 0.2530(4) 0.0509(3) 0.0120(4) 0.1008(17) Uani d 1 . .
O O6 0.3109(3) 0.1679(3) 0.0477(4) 0.0816(12) Uani d 1 . .
N N7 0.2733(2) 0.1111(2) 0.0787(3) 0.0404(7) Uani d 1 . .
N N8 0.2210(2) 0.12697(17) 0.3870(3) 0.0388(7) Uani d 1 . .
N N9 0.13307(19) 0.0704(2) 0.1463(3) 0.0403(6) Uani d 1 . .
H H9A 0.1308 0.0480 0.0720 0.048 Uiso calc 1 . .
H H9B 0.1223 0.0304 0.1943 0.048 Uiso calc 1 . .
N N10 0.19177(19) 0.22653(18) 0.1777(3) 0.0379(6) Uani d 1 . .
H H10A 0.1885 0.2544 0.2451 0.045 Uiso calc 1 . .
H H10B 0.2235 0.2566 0.1426 0.045 Uiso calc 1 . .
N N11 0.36443(17) 0.16416(19) 0.3219(3) 0.0379(6) Uani d 1 . .
H H11A 0.3784 0.2000 0.2710 0.045 Uiso calc 1 . .
H H11B 0.3649 0.1915 0.3918 0.045 Uiso calc 1 . .
N N12 0.30175(19) 0.00934(17) 0.2894(3) 0.0357(6) Uani d 1 . .
H H12A 0.2704 -0.0189 0.3271 0.043 Uiso calc 1 . .
H H12B 0.3027 -0.0199 0.2219 0.043 Uiso calc 1 . .
N N13 0.5878(6) 0.1646(14) 0.8455(16) 0.0699(8) Uani d 0.5 A -1
N N14 0.5058(18) 0.2805(4) 0.248(3) 0.061(3) Uani d 0.5 B -1
C C15 0.0661(3) 0.1389(3) 0.1234(5) 0.0552(11) Uani d 1 . .
H H15A 0.0121 0.1227 0.0568 0.066 Uiso calc 1 . .
H H15B 0.0538 0.1502 0.2012 0.066 Uiso calc 1 . .
C C16 0.1033(3) 0.2141(3) 0.0836(4) 0.0537(10) Uani d 1 . .
H H16A 0.1060 0.2062 -0.0013 0.064 Uiso calc 1 . .
H H16B 0.0672 0.2625 0.0819 0.064 Uiso calc 1 . .
C C17 0.4281(3) 0.0962(3) 0.3576(6) 0.0694(15) Uani d 1 . .
H H17A 0.4519 0.0880 0.2898 0.083 Uiso calc 1 . .
H H17B 0.4759 0.1117 0.4346 0.083 Uiso calc 1 . .
C C18 0.3910(3) 0.0202(3) 0.3795(7) 0.087(2) Uani d 1 . .
H H18A 0.3905 0.0197 0.4664 0.105 Uiso calc 1 . .
H H18B 0.4268 -0.0261 0.3706 0.105 Uiso calc 1 . .
C C19 0.1993(2) 0.13285(19) 0.4742(3) 0.0323(7) Uani d 1 . .
C C20 0.5197(4) 0.1522(7) 0.7695(10) 0.0699(8) Uani d 0.5 A -1
C C21 0.4903(12) 0.3510(3) 0.2317(12) 0.039(3) Uani d 0.5 B -1

loop_
_atom_site_aniso_label
_atom_site_aniso_U_11
_atom_site_aniso_U_22
_atom_site_aniso_U_33
_atom_site_aniso_U_12
_atom_site_aniso_U_13
_atom_site_aniso_U_23
Co1 0.0326(3) 0.0277(3) 0.0275(3) -0.00172(14) 0.0139(2) 0.00089(13)
S2 0.0484(5) 0.0413(5) 0.0350(5) 0.0026(3) 0.0225(4) -0.0027(3)
S3 0.0537(11) 0.090(3) 0.063(2) 0.0010(13) 0.0167(11) -0.0041(15)
S4 0.098(2) 0.0466(11) 0.095(2) 0.0011(11) 0.0704(18) -0.0035(10)
O5 0.182(5) 0.077(3) 0.082(3) -0.052(3) 0.096(3) -0.041(2)
O6 0.113(3) 0.087(3) 0.064(2) -0.041(2) 0.055(2) 0.0007(19)
N7 0.0512(18) 0.0401(15) 0.0365(16) -0.0047(13) 0.0234(13) 0.0018(11)
N8 0.0469(18) 0.0393(16) 0.0328(14) 0.0005(11) 0.0171(13) 0.0005(11)
N9 0.0382(14) 0.0425(16) 0.0421(16) -0.0056(12) 0.0163(12) 0.0004(12)
N10 0.0434(15) 0.0337(14) 0.0372(14) 0.0065(11) 0.0147(12) 0.0083(11)
N11 0.0306(13) 0.0399(15) 0.0403(15) -0.0061(11) 0.0086(11) -0.0033(12)
N12 0.0421(15) 0.0307(13) 0.0342(13) 0.0014(11) 0.0129(11) -0.0001(10)
N13 0.0537(11) 0.090(3) 0.063(2) 0.0010(13) 0.0167(11) -0.0041(15)
N14 0.076(8) 0.056(4) 0.055(3) 0.035(8) 0.026(5) 0.009(9)
C15 0.0320(19) 0.067(3) 0.063(3) 0.0023(17) 0.0127(18) 0.007(2)
C16 0.049(2) 0.047(2) 0.058(2) 0.0099(17) 0.0088(18) 0.0082(18)
C17 0.0308(19) 0.060(3) 0.104(4) 0.0011(19) 0.006(2) 0.015(3)
C18 0.055(3) 0.047(3) 0.129(5) 0.015(2) -0.008(3) 0.007(3)
C19 0.0352(16) 0.0303(15) 0.0329(16) 0.0005(11) 0.0136(13) -0.0005(11)
C20 0.0537(11) 0.090(3) 0.063(2) 0.0010(13) 0.0167(11) -0.0041(15)
C21 0.036(9) 0.059(4) 0.018(8) -0.011(4) 0.005(6) -0.004(3)

loop_
_atom_type_symbol
_atom_type_description
_atom_type_scat_dispersion_real
_atom_type_scat_dispersion_imag
_atom_type_scat_source
C C 0.0033 0.0016 'International Tables Vol C Tables 4.2.6.8 and 6.1.1.4'
H H 0.0000 0.0000 'International Tables Vol C Tables 4.2.6.8 and 6.1.1.4'
N N 0.0061 0.0033 'International Tables Vol C Tables 4.2.6.8 and 6.1.1.4'
O O 0.0106 0.0060 'International Tables Vol C Tables 4.2.6.8 and 6.1.1.4'
S S 0.1246 0.1234 'International Tables Vol C Tables 4.2.6.8 and 6.1.1.4'
Co Co 0.3494 0.9721 'International Tables Vol C Tables 4.2.6.8 and 6.1.1.4'

loop_
_geom_angle_atom_site_label_1
_geom_angle_atom_site_label_2
_geom_angle_atom_site_label_3
_geom_angle
_geom_angle_publ_flag
N7 Co1 N8 179.03(13) ?
N7 Co1 N9 90.11(14) ?
N8 Co1 N9 89.61(14) ?
N7 Co1 N12 91.22(13) ?
N8 Co1 N12 89.72(12) ?
N9 Co1 N12 93.23(13) ?
N7 Co1 N11 90.05(14) ?
N8 Co1 N11 90.25(14) ?
N9 Co1 N11 178.80(13) ?
N12 Co1 N11 85.57(12) ?
N7 Co1 N10 89.64(13) ?
N8 Co1 N10 89.41(12) ?
N9 Co1 N10 85.84(13) ?
N12 Co1 N10 178.74(12) ?
N11 Co1 N10 95.35(12) ?
O5 N7 O6 119.3(4) n
O5 N7 Co1 120.6(3) ?
O6 N7 Co1 120.1(3) ?
C19 N8 Co1 175.5(3) ?
C15 N9 Co1 108.3(2) ?
C15 N9 H9A 110.0 ?
Co1 N9 H9A 110.0 ?
C15 N9 H9B 110.0 ?
Co1 N9 H9B 110.0 ?
H9A N9 H9B 108.4 ?
C16 N10 Co1 109.9(2) ?
C16 N10 H10A 109.7 ?
Co1 N10 H10A 109.7 ?
C16 N10 H10B 109.7 ?
Co1 N10 H10B 109.7 ?
H10A N10 H10B 108.2 ?
C17 N11 Co1 109.4(3) ?
C17 N11 H11A 109.8 ?
Co1 N11 H11A 109.8 ?
C17 N11 H11B 109.8 ?
Co1 N11 H11B 109.8 ?
H11A N11 H11B 108.2 ?
C18 N12 Co1 110.1(3) ?
C18 N12 H12A 109.6 ?
Co1 N12 H12A 109.6 ?
C18 N12 H12B 109.6 ?
Co1 N12 H12B 109.6 ?
H12A N12 H12B 108.2 ?
C16 C15 N9 107.1(3) ?
C16 C15 H15A 110.3 ?
N9 C15 H15A 110.3 ?
C16 C15 H15B 110.3 ?
N9 C15 H15B 110.3 ?
H15A C15 H15B 108.6 ?
N10 C16 C15 107.4(3) ?
N10 C16 H16A 110.2 ?
C15 C16 H16A 110.2 ?
N10 C16 H16B 110.2 ?
C15 C16 H16B 110.2 ?
H16A C16 H16B 108.5 ?
C18 C17 N11 112.3(4) ?
C18 C17 H17A 109.1 ?
N11 C17 H17A 109.1 ?
C18 C17 H17B 109.1 ?
N11 C17 H17B 109.1 ?
H17A C17 H17B 107.9 ?
C17 C18 N12 111.5(4) ?
C17 C18 H18A 109.3 ?
N12 C18 H18A 109.3 ?
C17 C18 H18B 109.3 ?
N12 C18 H18B 109.3 ?
H18A C18 H18B 108.0 ?
N8 C19 S2 178.4(4) ?
N13 C20 S3 170.7(13) ?
N14 C21 S4 175(2) ?

loop_
_geom_bond_atom_site_label_1
_geom_bond_atom_site_label_2
_geom_bond_distance
_geom_bond_publ_flag
Co1 N7 1.905(3) n
Co1 N8 1.915(3) n
Co1 N9 1.944(3) n
Co1 N12 1.956(3) n
Co1 N11 1.958(3) n
Co1 N10 1.958(3) n
S2 C19 1.630(3) ?
S3 C20 1.629(3) ?
S4 C21 1.633(3) ?
O5 N7 1.191(5) n
O6 N7 1.212(4) n
N8 C19 1.146(5) ?
N9 C15 1.507(5) ?
N9 H9A 0.8900 ?
N9 H9B 0.8900 ?
N10 C16 1.474(5) ?
N10 H10A 0.8900 ?
N10 H10B 0.8900 ?
N11 C17 1.462(6) ?
N11 H11A 0.8900 ?
N11 H11B 0.8900 ?
N12 C18 1.466(6) ?
N12 H12A 0.8900 ?
N12 H12B 0.8900 ?
N13 C20 1.157(4) ?
N14 C21 1.156(4) ?
C15 C16 1.484(6) ?
C15 H15A 0.9700 ?
C15 H15B 0.9700 ?
C16 H16A 0.9700 ?
C16 H16B 0.9700 ?
C17 C18 1.417(8) ?
C17 H17A 0.9700 ?
C17 H17B 0.9700 ?
C18 H18A 0.9700 ?
C18 H18B 0.9700 ?

loop_
_geom_hbond_atom_site_label_D
_geom_hbond_atom_site_label_H
_geom_hbond_atom_site_label_A
_geom_hbond_site_symmetry_A
_geom_hbond_distance_DH
_geom_hbond_distance_HA
_geom_hbond_distance_DA
_geom_hbond_angle_DHA
N9 H9A O5 . 0.89 2.31 2.861(5) 119.9
N9 H9B S4 3_445 0.89 2.75 3.443(4) 135.5
N9 H9B S4 4_545 0.89 2.58 3.404(4) 153.7
N10 H10A S3 7_556 0.89 2.73 3.480(7) 143.0
N10 H10A N13 8_455 0.89 2.63 3.41(2) 146.5
N10 H10B O6 . 0.89 2.49 2.950(5) 112.5
N10 H10B O6 7 0.89 2.33 3.013(4) 133.2
N11 H11A O6 . 0.89 2.40 2.869(5) 113.2
N11 H11A N14 . 0.89 2.53 3.28(3) 142.3
N11 H11A N14 2_655 0.89 2.36 3.12(2) 143.2
N11 H11B S2 7_556 0.89 2.77 3.360(3) 125.2
N12 H12A O5 6_556 0.89 2.23 3.011(4) 146.0
N12 H12B O5 . 0.89 2.47 2.984(5) 117.4
C15 H15A S2 2 0.97 2.83 3.731(4) 155.1
C18 H18B S3 6 0.97 2.87 3.627(8) 135.7

loop_
_geom_torsion_atom_site_label_1
_geom_torsion_atom_site_label_2
_geom_torsion_atom_site_label_3
_geom_torsion_atom_site_label_4
_geom_torsion
_geom_torsion_publ_flag
Co1 N9 C15 C16 40.7(4) ?
Co1 N10 C16 C15 36.7(4) ?
N9 C15 C16 N10 -50.2(5) n
Co1 N11 C17 C18 -29.4(6) ?
N11 C17 C18 N12 37.6(8) n
Co1 N12 C18 C17 -27.4(7) ?
N10 Co1 N9 C15 -16.5(3) n
N9 Co1 N10 C16 -11.2(3) n
N12 Co1 N11 C17 10.8(3) n
N11 Co1 N12 C18 8.7(4) n
O5 N7 Co1 N9 -41.7(4) ?
O5 N7 Co1 N12 51.5(5) ?
O6 N7 Co1 N10 52.8(4) ?
O6 N7 Co1 N11 -42.6(4) ?

_cod_database_fobs_code 2242661
